data_4030487
loop_
_publ_author_name
'Gao, Y.'
'Guery, J.'
'Jacoboni, C.'

_publ_section_title
;
 Crystal structure determination of LiBaZr2F11
;
_journal_name_full 'European Journal of Solid State and Inorganic Chemistry'
_journal_page_first 1243
_journal_page_last 1252
_journal_volume 29
_journal_year 1992
_chemical_formula_sum 'Ba F11 Li Zr2'
_space_group_IT_number 87
_symmetry_cell_setting tetragonal
_symmetry_Int_Tables_number 87
_symmetry_space_group_name_Hall '-I 4'
_symmetry_space_group_name_H-M 'I 4/m'
_cell_angle_alpha 90
_cell_angle_beta 90
_cell_angle_gamma 90
_cell_formula_units_Z 4
_cell_length_a 8.1837(4)
_cell_length_b 8.1837(4)
_cell_length_c 11.2772(6)
_cell_volume 755.27(7)
_diffrn_ambient_temperature 293
_diffrn_radiation_probe x-ray
_diffrn_radiation_type MoK\a
_diffrn_radiation_wavelength 0.71019
_exptl_absorpt_coefficient_mu 8.028
_exptl_crystal_density_diffrn 4.711
_exptl_crystal_F_000 952
_refine_ls_number_parameters 40
_refine_ls_number_reflns 1152
_refine_ls_R_factor_gt 0.022
_refine_ls_wR_factor_gt 0.026
_cod_data_source_file EJSSIC-1992-29-1243-1252.cif
_cod_data_source_block LiBaZr2F11
_cod_original_cell_volume 755.27(8)
_cod_database_code 4030487

loop_
_symmetry_equiv_pos_site_id
_symmetry_equiv_pos_as_xyz
1 x,y,z
2 -y,x,z
3 -x,-y,z
4 y,-x,z
5 -x,-y,-z
6 y,-x,-z
7 x,y,-z
8 -y,x,-z
9 1/2+x,1/2+y,1/2+z
10 1/2-y,1/2+x,1/2+z
11 1/2-x,1/2-y,1/2+z
12 1/2+y,1/2-x,1/2+z
13 1/2-x,1/2-y,1/2-z
14 1/2+y,1/2-x,1/2-z
15 1/2+x,1/2+y,1/2-z
16 1/2-y,1/2+x,1/2-z

loop_
_atom_site_aniso_label
_atom_site_aniso_U_11
_atom_site_aniso_U_22
_atom_site_aniso_U_33
_atom_site_aniso_U_23
_atom_site_aniso_U_13
_atom_site_aniso_U_12
Zr 0.0053(1) 0.0057(1) 0.0066(1) 0.0000 0.0000 0.0000(1)
F1 0.0119(9) 0.0106(9) 0.0169(11) 0.0000 0.0000 -0.0030(7)
F2 0.0112(6) 0.0086(6) 0.0157(7) 0.0000 0.0000 -0.0006(5)
F3 0.0159(5) 0.0138(5) 0.0087(5) -0.0001(4) -0.0032(4) -0.0016(4)
F4 0.0099(4) 0.0165(5) 0.0102(5) 0.0007(4) 0.0010(3) 0.0032(3)
Ba 0.0114(1) 0.0114(1) 0.0082(1) 0.0000 0.0000 0.0000

loop_
_atom_site_label
_atom_site_type_symbol
_atom_site_thermal_displace_type
_atom_site_fract_x
_atom_site_fract_y
_atom_site_fract_z
_atom_site_occupancy
_atom_site_U_iso_or_equiv
Zr Zr Uani 0.78559(3) 0.63807(3) 0.00000 1.000 0.0059(1)
F1 F Uani 0.00000 0.50000 0.50000 1.000 0.0131(6)
F2 F Uani 0.3120(2) 0.3801(2) 0.50000 1.000 0.0118(4)
F3 F Uani 0.3885(2) 0.1757(2) 0.66360(10) 1.000 0.0128(3)
F4 F Uani 0.07230(10) 0.2057(2) 0.60390(10) 1.000 0.0122(3)
Ba Ba Uani 0.00000 0.00000 0.19482(2) 1.000 0.0103(1)
Li Li Uiso 0.00000 0.50000 0.75000 1.000 0.0170(14)

loop_
_atom_type_symbol
_atom_type_description
_atom_type_scat_dispersion_real
_atom_type_scat_dispersion_imag
_atom_type_scat_source
Ba Ba -0.3244 2.2819 ' International Tables Vol C Tables 4.2.6.8 and 6.1.1.4'
F F 0.0171 0.0103 ' International Tables Vol C Tables 4.2.6.8 and 6.1.1.4'
Li Li -0.0003 0.0001 ' International Tables Vol C Tables 4.2.6.8 and 6.1.1.4'
Zr Zr -2.9673 0.5597 ' International Tables Vol C Tables 4.2.6.8 and 6.1.1.4'

loop_
_geom_angle_atom_site_label_1
_geom_angle_atom_site_label_2
_geom_angle_atom_site_label_3
_geom_angle
_geom_angle_site_symmetry_1
_geom_angle_site_symmetry_3
_geom_angle_publ_flag
F2 Zr F3 78.83(5) 9_554 9_554 yes
F2 Zr F4 80.45(6) 9_554 9_554 yes
F1 Zr F2 116.55(5) 10_654 9_554 yes
F2 Zr F4 144.74(3) 9_554 12_554 yes
F2 Zr F4 144.74(3) 9_554 14_555 yes
F2 Zr F3 78.83(5) 9_554 15_555 yes
F2 Zr F4 80.45(6) 9_554 15_555 yes
F3 Zr F4 78.85(5) 9_554 9_554 yes
F1 Zr F3 74.70(5) 10_654 9_554 yes
F3 Zr F4 76.03(6) 9_554 12_554 yes
F3 Zr F4 136.40(5) 9_554 14_555 yes
F3 Zr F3 128.16(6) 9_554 15_555 yes
F3 Zr F4 140.91(6) 9_554 15_555 yes
F1 Zr F4 144.38(3) 10_654 9_554 yes
F4 Zr F4 70.79(6) 9_554 12_554 yes
F4 Zr F4 104.46(6) 9_554 14_555 yes
F3 Zr F4 140.91(6) 15_555 9_554 yes
F4 Zr F4 65.23(4) 9_554 15_555 yes
F1 Zr F4 79.91(4) 10_654 12_554 yes
F1 Zr F4 79.91(4) 10_654 14_555 yes
F1 Zr F3 74.70(5) 10_654 15_555 yes
F1 Zr F4 144.38(3) 10_654 15_555 yes
F4 Zr F4 64.93(4) 12_554 14_555 yes
F3 Zr F4 136.40(5) 15_555 12_554 yes
F4 Zr F4 104.46(6) 12_554 15_555 yes
F3 Zr F4 76.03(6) 15_555 14_555 yes
F4 Zr F4 70.79(6) 14_555 15_555 yes
F3 Zr F4 78.85(5) 15_555 15_555 yes
Zr F1 Zr 180.00 10_545 12_465 yes
Zr F4 Zr 114.85(5) 9_445 10_545 yes

loop_
_geom_bond_atom_site_label_1
_geom_bond_atom_site_label_2
_geom_bond_distance
_geom_bond_site_symmetry_2
_geom_bond_publ_flag
Zr F2 1.9925(17) 9_554 yes
Zr F3 2.0513(13) 9_554 yes
Zr F4 2.1739(10) 9_554 yes
Zr F1 2.0870(3) 10_654 yes
Zr F4 2.1827(10) 12_554 yes
Zr F4 2.1827(10) 14_555 yes
Zr F3 2.0513(13) 15_555 yes
Zr F4 2.1739(10) 15_555 yes
